data_2023209
loop_
_publ_author_name
'Peng, Ziyu'
'Ye, Long'

_publ_section_title
;
 Comparison of the crystal structures of the JAK1/2 inhibitor ruxolitinib
 and its hydrate and phosphate
;
_journal_coeditor_code OJ3020
_journal_issue 8
_journal_name_full 'Acta Crystallographica Section C Structural Chemistry'
_journal_paper_doi 10.1107/S2053229624006740
_journal_volume 80
_journal_year 2024
_chemical_absolute_configuration ad
_chemical_formula_iupac 'C17 H18 N6'
_chemical_formula_moiety 'C17 H18 N6'
_chemical_formula_sum 'C17 H18 N6'
_chemical_formula_weight 306.37
_chemical_name_systematic
(3<i>R</i>)-3-Cyclopentyl-3-[4-(7<i>H</i>-pyrrolo[2,3-<i>d</i>]pyrimidin-4-yl)-1<i>H</i>-pyrazol-1-yl]propanenitrile
_space_group_crystal_system monoclinic
_space_group_IT_number 4
_space_group_name_Hall 'P 2yb'
_space_group_name_H-M_alt 'P 1 21 1'
_atom_sites_solution_hydrogens geom
_atom_sites_solution_primary dual
_audit_creation_method
;
Olex2 1.5
(compiled 2022.04.07 svn.rca3783a0 for OlexSys, GUI svn.r6498)
;
_cell_angle_alpha 90
_cell_angle_beta 90.8570(10)
_cell_angle_gamma 90
_cell_formula_units_Z 8
_cell_length_a 8.7110(2)
_cell_length_b 19.5857(4)
_cell_length_c 18.9372(4)
_cell_measurement_reflns_used 9807
_cell_measurement_temperature 296
_cell_measurement_theta_max 68.23
_cell_measurement_theta_min 3.25
_cell_volume 3230.53(12)
_computing_cell_refinement
;
SAINT-Plus (Bruker, 2016)
;
_computing_data_collection
;
SMART (Bruker, 2016)
;
_computing_data_reduction
;
SAINT-Plus (Bruker, 2016)
;
_computing_molecular_graphics
;
OLEX2 (Dolomanov <i>et al.</i>,  2009) and
DIAMOND (Pennington, 1999)
;
_computing_publication_material
;
OLEX2 (Dolomanov <i>et al.</i>,  2009) and
Mercury (Macrae <i>et al.</i>,  2020)
;
_computing_structure_refinement
;
SHELXL2019 (Sheldrick, 2015<i>b</i>)
;
_computing_structure_solution
;
SHELXT2018 (Sheldrick, 2015<i>a</i>)
;
_diffrn_ambient_temperature 296
_diffrn_measured_fraction_theta_full 1.000
_diffrn_measured_fraction_theta_max 0.998
_diffrn_measurement_device_type 'Bruker D8 VENTURE'
_diffrn_measurement_method '\w and \f scans'
_diffrn_radiation_type CuK\a
_diffrn_radiation_wavelength 1.54178
_diffrn_reflns_av_R_equivalents 0.0348
_diffrn_reflns_av_unetI/netI 0.0301
_diffrn_reflns_limit_h_max 10
_diffrn_reflns_limit_h_min -10
_diffrn_reflns_limit_k_max 23
_diffrn_reflns_limit_k_min -23
_diffrn_reflns_limit_l_max 22
_diffrn_reflns_limit_l_min -22
_diffrn_reflns_number 44067
_diffrn_reflns_theta_full 67.679
_diffrn_reflns_theta_max 68.361
_diffrn_reflns_theta_min 2.333
_diffrn_standards_number 0
_exptl_absorpt_coefficient_mu 0.638
_exptl_absorpt_correction_T_max 0.7531
_exptl_absorpt_correction_T_min 0.6421
_exptl_absorpt_correction_type multi-scan
_exptl_absorpt_process_details
;
(SADABS; Bruker, 2016)
;
_exptl_crystal_colour colourless
_exptl_crystal_density_diffrn 1.260
_exptl_crystal_description needle
_exptl_crystal_F_000 1296
_exptl_crystal_size_max 0.42
_exptl_crystal_size_mid 0.12
_exptl_crystal_size_min 0.1
_refine_diff_density_max 0.459
_refine_diff_density_min -0.257
_refine_ls_abs_structure_details
;
Flack <i>x</i> determined using 4803 quotients [(I+)-(I-)]/[(I+)+(I-)]
(Parsons <i>et al.</i>,  2013)
;
_refine_ls_abs_structure_Flack 0.01(11)
_refine_ls_extinction_method none
_refine_ls_goodness_of_fit_ref 1.030
_refine_ls_hydrogen_treatment constr
_refine_ls_matrix_type full
_refine_ls_number_parameters 829
_refine_ls_number_reflns 11668
_refine_ls_number_restraints 1
_refine_ls_restrained_S_all 1.030
_refine_ls_R_factor_all 0.0473
_refine_ls_R_factor_gt 0.0442
_refine_ls_shift/su_max 0.000
_refine_ls_shift/su_mean 0.000
_refine_ls_structure_factor_coef Fsqd
_refine_ls_weighting_details 'w=1/[\s^2^(Fo^2^)+(0.0775P)^2^+0.3655P] where P=(Fo^2^+2Fc^2^)/3'
_refine_ls_weighting_scheme calc
_refine_ls_wR_factor_gt 0.1208
_refine_ls_wR_factor_ref 0.1245
_reflns_number_gt 10907
_reflns_number_total 11668
_reflns_threshold_expression 'I > 2\s(I)'
_cod_data_source_file oj3020sup1.cif
_cod_data_source_block rux
_cod_database_code 2023209
_shelx_space_group_comment
;
The symmetry employed for this shelxl refinement is uniquely defined
by the following loop, which should always be used as a source of
symmetry information in preference to the above space-group names.
They are only intended as comments.
;
_shelx_estimated_absorpt_t_min 0.775
_shelx_estimated_absorpt_t_max 0.939

loop_
_space_group_symop_operation_xyz
'x, y, z'
'-x, y+1/2, -z'

loop_
_atom_site_type_symbol
_atom_site_label
_atom_site_fract_x
_atom_site_fract_y
_atom_site_fract_z
_atom_site_U_iso_or_equiv
_atom_site_adp_type
_atom_site_calc_flag
_atom_site_occupancy
_atom_site_disorder_assembly
_atom_site_disorder_group
N N1A 0.0235(3) 0.34297(14) 0.98134(17) 0.0608(7) Uani d 1 . .
H H1A 0.000323 0.300724 0.987495 0.073 Uiso calc 1 . .
C C1A 0.0811(4) 0.37074(17) 0.9208(2) 0.0609(8) Uani d 1 . .
H H1AA 0.102538 0.346249 0.880021 0.073 Uiso calc 1 . .
N N2A -0.0466(4) 0.38666(15) 1.09420(17) 0.0658(7) Uani d 1 . .
C C2A 0.1026(4) 0.43904(16) 0.92864(18) 0.0552(7) Uani d 1 . .
H H2A 0.139320 0.469168 0.894902 0.066 Uiso calc 1 . .
N N3A -0.0103(3) 0.50807(15) 1.10703(16) 0.0624(7) Uani d 1 . .
C C3A 0.0579(3) 0.45546(14) 0.99861(16) 0.0466(6) Uani d 1 . .
N N4A 0.0578(3) 0.69787(13) 1.00863(15) 0.0539(6) Uani d 1 . .
C C4A 0.0093(3) 0.39350(16) 1.02998(18) 0.0528(7) Uani d 1 . .
N N5A 0.1398(3) 0.67321(12) 0.95401(13) 0.0478(5) Uani d 1 . .
C C5A -0.0517(5) 0.4460(2) 1.1289(2) 0.0699(9) Uani d 1 . .
H H5A -0.089346 0.443793 1.174538 0.084 Uiso calc 1 . .
N N6A -0.1127(6) 0.6824(3) 0.8057(4) 0.145(2) Uani d 1 . .
C C6A 0.0430(3) 0.51378(16) 1.04035(17) 0.0492(6) Uani d 1 . .
C C7A 0.0740(3) 0.58304(15) 1.01573(16) 0.0476(6) Uani d 1 . .
C C8A 0.0182(4) 0.64369(16) 1.04579(18) 0.0554(7) Uani d 1 . .
H H8A -0.039387 0.645440 1.086708 0.067 Uiso calc 1 . .
C C9A 0.1508(3) 0.60461(15) 0.95691(17) 0.0505(6) Uani d 1 . .
H H9A 0.201244 0.576864 0.924866 0.061 Uiso calc 1 . .
C C10A 0.2154(4) 0.72084(14) 0.90629(16) 0.0497(6) Uani d 1 . .
H H10A 0.175423 0.766656 0.915743 0.060 Uiso calc 1 . .
C C11A 0.1767(5) 0.70318(19) 0.82900(19) 0.0660(9) Uani d 1 . .
H H11A 0.211897 0.739990 0.799033 0.079 Uiso calc 1 . .
H H11B 0.232219 0.662215 0.816088 0.079 Uiso calc 1 . .
C C12A 0.0132(6) 0.6922(3) 0.8156(3) 0.0900(14) Uani d 1 . .
C C13A 0.3872(4) 0.72204(16) 0.92029(16) 0.0516(6) Uani d 1 . .
H H13A 0.429086 0.677270 0.907799 0.062 Uiso calc 1 . .
C C14A 0.4748(5) 0.7764(2) 0.8800(2) 0.0758(10) Uani d 1 . .
H H14A 0.496154 0.760734 0.832585 0.091 Uiso calc 1 . .
H H14B 0.415111 0.818099 0.876880 0.091 Uiso calc 1 . .
C C15A 0.6232(5) 0.7888(3) 0.9208(3) 0.0904(13) Uani d 1 . .
H H15A 0.642560 0.837353 0.925599 0.108 Uiso calc 1 . .
H H15B 0.708972 0.768025 0.896771 0.108 Uiso calc 1 . .
C C16A 0.6014(5) 0.7561(3) 0.9929(2) 0.0822(12) Uani d 1 . .
H H16A 0.664840 0.715662 0.997912 0.099 Uiso calc 1 . .
H H16B 0.628514 0.787954 1.030299 0.099 Uiso calc 1 . .
C C17A 0.4340(4) 0.7377(2) 0.99591(18) 0.0697(10) Uani d 1 . .
H H17A 0.374545 0.775528 1.014154 0.084 Uiso calc 1 . .
H H17B 0.418831 0.698207 1.025872 0.084 Uiso calc 1 . .
N N1B 0.9779(3) 0.65858(14) 0.50235(18) 0.0628(7) Uani d 1 . .
H H1B 1.002292 0.700277 0.493782 0.075 Uiso calc 1 . .
C C1B 0.9135(4) 0.63499(17) 0.5625(2) 0.0646(9) Uani d 1 . .
H H1BA 0.888099 0.662255 0.600827 0.078 Uiso calc 1 . .
N N2B 1.0594(3) 0.60673(15) 0.39383(17) 0.0656(7) Uani d 1 . .
C C2B 0.8910(4) 0.56667(17) 0.5595(2) 0.0599(8) Uani d 1 . .
H H2B 0.849802 0.539163 0.594480 0.072 Uiso calc 1 . .
N N3B 1.0232(3) 0.48496(14) 0.38960(15) 0.0584(6) Uani d 1 . .
C C3B 0.9433(3) 0.54520(15) 0.49183(17) 0.0492(6) Uani d 1 . .
N N4B 0.9287(3) 0.30386(13) 0.50606(16) 0.0567(6) Uani d 1 . .
C C4B 0.9971(3) 0.60471(15) 0.45804(19) 0.0538(7) Uani d 1 . .
N N5B 0.8374(3) 0.33691(12) 0.55286(13) 0.0479(5) Uani d 1 . .
C C5B 1.0672(5) 0.54578(19) 0.3642(2) 0.0668(9) Uani d 1 . .
H H5B 1.109299 0.544868 0.319409 0.080 Uiso calc 1 . .
N N6B 1.0550(7) 0.3476(3) 0.7169(4) 0.156(3) Uani d 1 . .
C C6B 0.9620(3) 0.48437(15) 0.45446(17) 0.0478(6) Uani d 1 . .
C C7B 0.9243(3) 0.41745(14) 0.48404(16) 0.0468(6) Uani d 1 . .
C C8B 0.9797(4) 0.35318(16) 0.46455(18) 0.0559(7) Uani d 1 . .
H H8B 1.044873 0.345894 0.426819 0.067 Uiso calc 1 . .
C C9B 0.8325(3) 0.40383(14) 0.54065(16) 0.0497(6) Uani d 1 . .
H H9B 0.776752 0.435757 0.566023 0.060 Uiso calc 1 . .
C C10B 0.7491(4) 0.29975(14) 0.60584(15) 0.0482(6) Uani d 1 . .
H H10B 0.688873 0.333551 0.631686 0.058 Uiso calc 1 . .
C C11B 0.8572(5) 0.26493(17) 0.65955(17) 0.0623(8) Uani d 1 . .
H H11C 0.796065 0.244549 0.696407 0.075 Uiso calc 1 . .
H H11D 0.911448 0.228383 0.636018 0.075 Uiso calc 1 . .
C C12B 0.9684(5) 0.3106(2) 0.6918(3) 0.0858(13) Uani d 1 . .
C C13B 0.6357(4) 0.24987(16) 0.57170(15) 0.0507(6) Uani d 1 . .
H H13B 0.692601 0.212403 0.549911 0.061 Uiso calc 1 . .
C C14B 0.5233(5) 0.2205(3) 0.6252(2) 0.0822(12) Uani d 1 . .
H H14C 0.549478 0.173594 0.636364 0.099 Uiso calc 1 . .
H H14D 0.526073 0.247052 0.668433 0.099 Uiso calc 1 . .
C C15B 0.3670(6) 0.2243(6) 0.5908(4) 0.152(4) Uani d 1 . .
H H15C 0.300186 0.253206 0.618421 0.183 Uiso calc 1 . .
H H15D 0.321869 0.179132 0.587978 0.183 Uiso calc 1 . .
C C16B 0.3848(6) 0.2537(4) 0.5175(4) 0.127(3) Uani d 1 . .
H H16C 0.375919 0.217979 0.482211 0.153 Uiso calc 1 . .
H H16D 0.306175 0.287730 0.508015 0.153 Uiso calc 1 . .
C C17B 0.5347(5) 0.2843(2) 0.5159(2) 0.0762(10) Uani d 1 . .
H H17C 0.527421 0.332841 0.525483 0.091 Uiso calc 1 . .
H H17D 0.578862 0.278391 0.469532 0.091 Uiso calc 1 . .
N N1C 0.3464(4) 0.07145(15) 0.76582(17) 0.0656(7) Uani d 1 . .
H H1C 0.341691 0.029130 0.753859 0.079 Uiso calc 1 . .
C C1C 0.2242(5) 0.1146(2) 0.7704(2) 0.0745(10) Uani d 1 . .
H H1CA 0.122574 0.102097 0.761997 0.089 Uiso calc 1 . .
N N2C 0.6177(3) 0.07957(14) 0.78667(15) 0.0589(6) Uani d 1 . .
C C2C 0.2712(4) 0.1787(2) 0.7890(2) 0.0671(9) Uani d 1 . .
H H2C 0.209841 0.217091 0.794782 0.081 Uiso calc 1 . .
N N3C 0.6993(3) 0.19311(14) 0.81750(15) 0.0581(6) Uani d 1 . .
C C3C 0.4327(4) 0.17461(17) 0.79761(16) 0.0537(7) Uani d 1 . .
N N4C 0.4257(3) 0.39835(14) 0.80927(15) 0.0568(6) Uani d 1 . .
C C4C 0.4764(4) 0.10579(15) 0.78310(15) 0.0510(7) Uani d 1 . .
N N5C 0.5651(3) 0.40124(12) 0.84086(13) 0.0488(5) Uani d 1 . .
C C5C 0.7211(4) 0.1269(2) 0.80606(19) 0.0647(8) Uani d 1 . .
H H5C 0.821234 0.111335 0.812357 0.078 Uiso calc 1 . .
N N6C 0.7231(5) 0.4579(2) 0.68906(19) 0.0893(11) Uani d 1 . .
C C6C 0.5537(4) 0.21917(16) 0.81223(15) 0.0507(7) Uani d 1 . .
C C7C 0.5329(4) 0.29255(16) 0.81936(15) 0.0505(6) Uani d 1 . .
C C8C 0.4065(4) 0.33207(17) 0.79678(19) 0.0607(8) Uani d 1 . .
H H8C 0.318861 0.313797 0.775414 0.073 Uiso calc 1 . .
C C9C 0.6336(4) 0.33973(16) 0.84666(16) 0.0519(7) Uani d 1 . .
H H9C 0.730731 0.330982 0.865584 0.062 Uiso calc 1 . .
C C10C 0.6220(3) 0.46888(15) 0.86155(16) 0.0499(6) Uani d 1 . .
H H10C 0.543482 0.502087 0.847104 0.060 Uiso calc 1 . .
C C11C 0.7685(5) 0.4864(2) 0.82084(19) 0.0686(9) Uani d 1 . .
H H11E 0.793479 0.534213 0.827540 0.082 Uiso calc 1 . .
H H11F 0.853647 0.459388 0.839114 0.082 Uiso calc 1 . .
C C12C 0.7463(5) 0.4724(2) 0.7456(2) 0.0677(9) Uani d 1 . .
C C13C 0.6445(3) 0.47615(16) 0.94076(16) 0.0520(7) Uani d 1 . .
H H13C 0.734987 0.449669 0.955378 0.062 Uiso calc 1 . .
C C14C 0.6674(5) 0.55071(19) 0.9640(2) 0.0680(9) Uani d 1 . .
H H14E 0.774960 0.563360 0.962025 0.082 Uiso calc 1 . .
H H14F 0.608536 0.581326 0.933818 0.082 Uiso calc 1 . .
C C15C 0.6109(7) 0.5539(3) 1.0395(2) 0.0913(14) Uani d 1 . .
H H15E 0.697124 0.558313 1.072121 0.110 Uiso calc 1 . .
H H15F 0.543968 0.592968 1.045360 0.110 Uiso calc 1 . .
C C16C 0.5255(7) 0.4896(3) 1.0538(2) 0.0994(16) Uani d 1 . .
H H16E 0.425380 0.499725 1.072935 0.119 Uiso calc 1 . .
H H16F 0.581898 0.461530 1.087478 0.119 Uiso calc 1 . .
C C17C 0.5086(5) 0.4527(2) 0.9834(2) 0.0789(11) Uani d 1 . .
H H17E 0.510978 0.403646 0.990061 0.095 Uiso calc 1 . .
H H17F 0.412830 0.465075 0.959929 0.095 Uiso calc 1 . .
N N1D 0.6319(4) 0.93258(16) 0.74384(16) 0.0671(7) Uani d 1 . .
H H1D 0.638725 0.974390 0.757387 0.081 Uiso calc 1 . .
C C1D 0.7516(5) 0.8879(2) 0.7396(3) 0.0804(11) Uani d 1 . .
H H1DA 0.853097 0.898758 0.750584 0.096 Uiso calc 1 . .
N N2D 0.3616(3) 0.92815(14) 0.71904(15) 0.0583(6) Uani d 1 . .
C C2D 0.7034(4) 0.8255(2) 0.7173(2) 0.0719(10) Uani d 1 . .
H H2D 0.762903 0.786689 0.710498 0.086 Uiso calc 1 . .
N N3D 0.2763(3) 0.81756(14) 0.68095(15) 0.0570(6) Uani d 1 . .
C C3D 0.5416(4) 0.83243(16) 0.70646(16) 0.0534(7) Uani d 1 . .
N N4D 0.5219(4) 0.60688(15) 0.68219(19) 0.0709(8) Uani d 1 . .
C C4D 0.5001(4) 0.90056(15) 0.72327(15) 0.0513(7) Uani d 1 . .
N N5D 0.3861(3) 0.61066(13) 0.64707(13) 0.0508(6) Uani d 1 . .
C C5D 0.2563(4) 0.88334(19) 0.69560(19) 0.0636(8) Uani d 1 . .
H H5D 0.157447 0.900271 0.688775 0.076 Uiso calc 1 . .
N N6D 0.1493(8) 0.5419(2) 0.7819(2) 0.1213(19) Uani d 1 . .
C C6D 0.4198(4) 0.79050(16) 0.68752(14) 0.0500(6) Uani d 1 . .
C C7D 0.4355(4) 0.71652(15) 0.67592(15) 0.0512(7) Uani d 1 . .
C C8D 0.5518(5) 0.67172(19) 0.6988(2) 0.0677(9) Uani d 1 . .
H H8D 0.640058 0.685754 0.722966 0.081 Uiso calc 1 . .
C C9D 0.3309(4) 0.67452(15) 0.64292(16) 0.0519(7) Uani d 1 . .
H H9D 0.238736 0.687823 0.621613 0.062 Uiso calc 1 . .
C C10D 0.3191(4) 0.54834(14) 0.61708(16) 0.0485(6) Uani d 1 . .
H H10D 0.217986 0.559626 0.596894 0.058 Uiso calc 1 . .
C C11D 0.2973(4) 0.49458(15) 0.67537(18) 0.0595(8) Uani d 1 . .
H H11G 0.242654 0.455701 0.655618 0.071 Uiso calc 1 . .
H H11H 0.397288 0.478807 0.691618 0.071 Uiso calc 1 . .
C C12D 0.2134(6) 0.5204(2) 0.7350(2) 0.0800(12) Uani d 1 . .
C C13D 0.4188(3) 0.52042(15) 0.55824(16) 0.0492(6) Uani d 1 . .
H H13D 0.518898 0.507467 0.578406 0.059 Uiso calc 1 . .
C C14D 0.3487(5) 0.45843(18) 0.52102(19) 0.0645(8) Uani d 1 . .
H H14G 0.370377 0.417057 0.547509 0.077 Uiso calc 1 . .
H H14H 0.238347 0.463531 0.515996 0.077 Uiso calc 1 . .
C C15D 0.4235(6) 0.4557(2) 0.4489(2) 0.0767(11) Uani d 1 . .
H H15G 0.506032 0.422460 0.448949 0.092 Uiso calc 1 . .
H H15H 0.348676 0.443058 0.412775 0.092 Uiso calc 1 . .
C C16D 0.4859(7) 0.5268(2) 0.4348(2) 0.0886(13) Uani d 1 . .
H H16G 0.596450 0.525379 0.429548 0.106 Uiso calc 1 . .
H H16H 0.440345 0.545478 0.391902 0.106 Uiso calc 1 . .
C C17D 0.4440(5) 0.5699(2) 0.4976(2) 0.0726(10) Uani d 1 . .
H H17G 0.351267 0.595760 0.487683 0.087 Uiso calc 1 . .
H H17H 0.526248 0.601513 0.509247 0.087 Uiso calc 1 . .

loop_
_atom_site_aniso_label
_atom_site_aniso_U_11
_atom_site_aniso_U_22
_atom_site_aniso_U_33
_atom_site_aniso_U_12
_atom_site_aniso_U_13
_atom_site_aniso_U_23
N1A 0.0673(16) 0.0324(13) 0.0829(19) -0.0026(11) 0.0093(14) 0.0073(12)
C1A 0.0700(19) 0.0392(16) 0.074(2) -0.0013(14) 0.0100(16) -0.0021(14)
N2A 0.0792(18) 0.0454(16) 0.0732(18) -0.0019(13) 0.0151(14) 0.0198(13)
C2A 0.0599(17) 0.0404(16) 0.0656(18) -0.0034(12) 0.0091(14) 0.0056(13)
N3A 0.0749(17) 0.0492(16) 0.0635(16) -0.0014(13) 0.0149(13) 0.0061(13)
C3A 0.0434(13) 0.0336(14) 0.0631(16) -0.0005(10) 0.0036(12) 0.0071(12)
N4A 0.0675(15) 0.0341(13) 0.0606(15) 0.0043(10) 0.0136(12) -0.0046(10)
C4A 0.0507(14) 0.0381(15) 0.0698(19) 0.0015(12) 0.0052(13) 0.0114(14)
N5A 0.0571(13) 0.0282(11) 0.0583(14) 0.0002(9) 0.0111(11) -0.0007(10)
C5A 0.087(2) 0.059(2) 0.064(2) -0.0026(18) 0.0192(17) 0.0152(17)
N6A 0.102(3) 0.124(4) 0.208(6) 0.016(3) -0.071(4) -0.035(4)
C6A 0.0493(14) 0.0387(15) 0.0598(17) 0.0007(11) 0.0034(12) 0.0063(12)
C7A 0.0524(14) 0.0339(14) 0.0566(16) -0.0017(11) 0.0021(12) 0.0013(12)
C8A 0.0657(17) 0.0404(16) 0.0606(18) -0.0005(13) 0.0133(14) 0.0005(13)
C9A 0.0575(15) 0.0299(13) 0.0646(18) 0.0009(12) 0.0135(13) -0.0021(12)
C10A 0.0647(16) 0.0287(13) 0.0558(15) -0.0015(11) 0.0095(13) 0.0021(11)
C11A 0.083(2) 0.0548(19) 0.0598(19) -0.0058(17) -0.0062(16) 0.0053(15)
C12A 0.097(3) 0.067(3) 0.104(3) 0.009(2) -0.036(3) -0.001(2)
C13A 0.0621(16) 0.0409(15) 0.0520(15) -0.0046(12) 0.0100(12) -0.0025(12)
C14A 0.086(2) 0.074(3) 0.067(2) -0.026(2) 0.0130(18) 0.0113(18)
C15A 0.082(3) 0.089(3) 0.101(3) -0.028(2) 0.028(2) -0.016(3)
C16A 0.075(2) 0.088(3) 0.083(3) -0.020(2) -0.004(2) -0.009(2)
C17A 0.076(2) 0.080(3) 0.0525(18) -0.0173(19) 0.0025(15) 0.0017(17)
N1B 0.0639(16) 0.0308(12) 0.094(2) -0.0033(11) 0.0107(14) 0.0024(13)
C1B 0.070(2) 0.0392(17) 0.085(2) 0.0014(14) 0.0134(17) -0.0081(16)
N2B 0.0761(17) 0.0418(15) 0.0794(19) -0.0030(13) 0.0130(14) 0.0140(14)
C2B 0.0675(19) 0.0377(16) 0.075(2) -0.0048(13) 0.0158(16) -0.0006(14)
N3B 0.0675(15) 0.0431(15) 0.0648(16) -0.0012(11) 0.0105(12) 0.0060(12)
C3B 0.0496(14) 0.0327(14) 0.0655(17) -0.0005(11) 0.0048(12) 0.0047(12)
N4B 0.0711(15) 0.0307(12) 0.0688(16) 0.0046(11) 0.0187(12) -0.0026(11)
C4B 0.0512(14) 0.0304(14) 0.080(2) 0.0000(11) 0.0034(14) 0.0067(14)
N5B 0.0641(14) 0.0261(11) 0.0539(13) 0.0018(9) 0.0115(11) -0.0010(9)
C5B 0.082(2) 0.0504(19) 0.069(2) -0.0056(16) 0.0148(17) 0.0114(16)
N6B 0.129(4) 0.104(4) 0.233(7) -0.003(3) -0.099(5) -0.029(4)
C6B 0.0490(14) 0.0313(14) 0.0634(17) -0.0012(11) 0.0060(12) 0.0053(12)
C7B 0.0539(14) 0.0294(13) 0.0573(16) -0.0012(11) 0.0071(12) 0.0017(12)
C8B 0.0679(18) 0.0360(16) 0.0642(19) 0.0016(13) 0.0193(15) 0.0004(13)
C9B 0.0620(15) 0.0266(13) 0.0607(17) 0.0002(11) 0.0091(13) -0.0034(12)
C10B 0.0673(17) 0.0302(13) 0.0474(14) -0.0007(11) 0.0096(12) 0.0000(11)
C11B 0.089(2) 0.0439(17) 0.0542(17) -0.0003(15) -0.0040(15) -0.0013(14)
C12B 0.084(3) 0.066(3) 0.107(3) 0.011(2) -0.029(2) -0.015(2)
C13B 0.0674(17) 0.0390(14) 0.0459(14) -0.0055(12) 0.0064(12) -0.0021(11)
C14B 0.103(3) 0.083(3) 0.061(2) -0.039(2) 0.020(2) -0.0045(19)
C15B 0.069(3) 0.260(11) 0.129(5) -0.022(4) 0.035(3) -0.028(6)
C16B 0.084(3) 0.101(4) 0.196(7) -0.015(3) -0.035(4) 0.042(5)
C17B 0.090(3) 0.074(3) 0.064(2) 0.009(2) -0.0096(18) 0.0013(18)
N1C 0.0786(18) 0.0400(14) 0.0786(18) -0.0083(13) 0.0076(14) -0.0100(13)
C1C 0.072(2) 0.055(2) 0.098(3) -0.0107(17) 0.0081(19) -0.0091(19)
N2C 0.0770(17) 0.0430(14) 0.0569(15) -0.0049(13) 0.0051(13) -0.0046(11)
C2C 0.0636(19) 0.054(2) 0.084(2) -0.0002(15) 0.0080(17) -0.0096(18)
N3C 0.0657(15) 0.0482(16) 0.0602(15) -0.0009(12) -0.0036(12) -0.0049(12)
C3C 0.0685(18) 0.0437(17) 0.0490(15) -0.0033(13) 0.0092(13) 0.0006(13)
N4C 0.0642(15) 0.0401(13) 0.0658(16) -0.0015(11) -0.0111(12) -0.0045(12)
C4C 0.0759(19) 0.0331(14) 0.0441(14) -0.0082(13) 0.0105(13) -0.0015(11)
N5C 0.0613(13) 0.0338(12) 0.0510(13) 0.0023(10) -0.0050(10) -0.0063(10)
C5C 0.073(2) 0.056(2) 0.0650(19) -0.0014(16) 0.0010(16) -0.0029(15)
N6C 0.131(3) 0.074(2) 0.063(2) 0.023(2) 0.0199(19) -0.0033(17)
C6C 0.0711(18) 0.0416(16) 0.0396(13) -0.0042(13) 0.0043(12) -0.0006(12)
C7C 0.0713(17) 0.0368(15) 0.0436(14) -0.0002(13) 0.0053(12) -0.0008(11)
C8C 0.074(2) 0.0417(17) 0.0662(19) -0.0120(14) -0.0098(15) -0.0062(14)
C9C 0.0669(17) 0.0374(15) 0.0511(16) 0.0059(13) -0.0053(13) -0.0033(12)
C10C 0.0612(16) 0.0357(14) 0.0526(15) -0.0002(12) -0.0033(12) -0.0062(12)
C11C 0.081(2) 0.060(2) 0.065(2) -0.0143(17) 0.0070(17) -0.0056(16)
C12C 0.091(2) 0.0479(18) 0.064(2) 0.0072(17) 0.0163(17) 0.0012(16)
C13C 0.0566(15) 0.0447(16) 0.0545(16) 0.0025(12) -0.0057(12) -0.0066(13)
C14C 0.081(2) 0.052(2) 0.072(2) -0.0070(16) -0.0079(17) -0.0172(16)
C15C 0.123(4) 0.076(3) 0.075(3) 0.005(3) 0.001(2) -0.032(2)
C16C 0.125(4) 0.104(4) 0.070(2) -0.021(3) 0.025(2) -0.026(3)
C17C 0.094(3) 0.076(3) 0.067(2) -0.022(2) 0.0129(19) -0.0160(19)
N1D 0.0804(19) 0.0457(16) 0.0752(18) -0.0108(13) 0.0008(15) -0.0052(13)
C1D 0.074(2) 0.064(3) 0.103(3) -0.0107(19) -0.008(2) -0.003(2)
N2D 0.0769(17) 0.0368(13) 0.0614(15) -0.0022(12) 0.0051(13) -0.0055(11)
C2D 0.064(2) 0.065(2) 0.087(3) 0.0018(17) -0.0007(17) 0.0015(19)
N3D 0.0666(15) 0.0431(14) 0.0611(15) 0.0040(12) -0.0033(12) -0.0058(11)
C3D 0.0726(19) 0.0386(16) 0.0490(15) -0.0022(13) 0.0065(13) 0.0040(12)
N4D 0.0788(18) 0.0386(14) 0.094(2) 0.0026(13) -0.0273(16) -0.0102(14)
C4D 0.0762(19) 0.0334(14) 0.0445(14) -0.0077(13) 0.0060(13) 0.0032(11)
N5D 0.0645(14) 0.0321(12) 0.0556(13) 0.0044(11) -0.0070(11) -0.0041(10)
C5D 0.073(2) 0.0483(18) 0.069(2) -0.0001(15) -0.0002(16) -0.0058(15)
N6D 0.210(6) 0.065(2) 0.091(3) 0.014(3) 0.069(3) 0.002(2)
C6D 0.0690(17) 0.0396(15) 0.0414(14) -0.0008(13) 0.0008(12) 0.0025(11)
C7D 0.0722(18) 0.0345(15) 0.0468(14) -0.0015(13) 0.0015(13) -0.0018(11)
C8D 0.079(2) 0.0480(19) 0.076(2) -0.0072(16) -0.0174(18) -0.0121(16)
C9D 0.0674(17) 0.0350(14) 0.0531(16) 0.0048(12) -0.0007(13) -0.0010(12)
C10D 0.0589(15) 0.0330(13) 0.0536(15) 0.0038(11) -0.0048(12) -0.0040(11)
C11D 0.086(2) 0.0330(15) 0.0603(17) 0.0008(14) 0.0112(16) -0.0040(12)
C12D 0.127(3) 0.0436(19) 0.070(2) 0.000(2) 0.025(2) -0.0003(16)
C13D 0.0543(15) 0.0373(14) 0.0558(16) 0.0050(11) -0.0043(12) -0.0052(12)
C14D 0.082(2) 0.0456(18) 0.0659(19) 0.0000(15) 0.0020(16) -0.0154(15)
C15D 0.114(3) 0.057(2) 0.0597(19) 0.013(2) 0.0016(19) -0.0098(16)
C16D 0.125(4) 0.072(3) 0.069(2) 0.004(3) 0.017(2) -0.003(2)
C17D 0.101(3) 0.0506(19) 0.067(2) 0.0013(18) 0.0105(19) 0.0009(16)

loop_
_atom_type_symbol
_atom_type_description
_atom_type_scat_dispersion_real
_atom_type_scat_dispersion_imag
_atom_type_scat_source
C C 0.0181 0.0091 'International Tables Vol C Tables 4.2.6.8 and 6.1.1.4'
H H 0.0000 0.0000 'International Tables Vol C Tables 4.2.6.8 and 6.1.1.4'
N N 0.0311 0.0180 'International Tables Vol C Tables 4.2.6.8 and 6.1.1.4'

loop_
_geom_angle_atom_site_label_1
_geom_angle_atom_site_label_2
_geom_angle_atom_site_label_3
_geom_angle_site_symmetry_1
_geom_angle_site_symmetry_3
_geom_angle
_geom_angle_publ_flag
C1A N1A H1A . . 125.8 ?
C4A N1A H1A . . 125.8 ?
C4A N1A C1A . . 108.4(3) ?
N1A C1A H1AA . . 124.7 ?
C2A C1A N1A . . 110.5(3) ?
C2A C1A H1AA . . 124.7 ?
C4A N2A C5A . . 112.3(3) ?
C1A C2A H2A . . 126.7 ?
C1A C2A C3A . . 106.6(3) ?
C3A C2A H2A . . 126.7 ?
C5A N3A C6A . . 117.5(3) ?
C4A C3A C2A . . 106.5(3) ?
C6A C3A C2A . . 137.8(3) ?
C6A C3A C4A . . 115.6(3) ?
C8A N4A N5A . . 105.4(2) ?
N1A C4A C3A . . 108.0(3) ?
N2A C4A N1A . . 126.0(3) ?
N2A C4A C3A . . 126.0(3) ?
N4A N5A C10A . . 119.5(2) ?
C9A N5A N4A . . 111.2(2) ?
C9A N5A C10A . . 129.0(2) ?
N2A C5A H5A . . 115.5 ?
N3A C5A N2A . . 128.9(3) ?
N3A C5A H5A . . 115.5 ?
N3A C6A C3A . . 119.7(3) ?
N3A C6A C7A . . 116.2(3) ?
C3A C6A C7A . . 124.0(3) ?
C8A C7A C6A . . 126.0(3) ?
C9A C7A C6A . . 129.7(3) ?
C9A C7A C8A . . 104.1(3) ?
N4A C8A C7A . . 111.6(3) ?
N4A C8A H8A . . 124.2 ?
C7A C8A H8A . . 124.2 ?
N5A C9A C7A . . 107.7(3) ?
N5A C9A H9A . . 126.1 ?
C7A C9A H9A . . 126.1 ?
N5A C10A H10A . . 107.9 ?
N5A C10A C11A . . 110.5(3) ?
N5A C10A C13A . . 110.8(2) ?
C11A C10A H10A . . 107.9 ?
C13A C10A H10A . . 107.9 ?
C13A C10A C11A . . 111.8(3) ?
C10A C11A H11A . . 108.9 ?
C10A C11A H11B . . 108.9 ?
H11A C11A H11B . . 107.7 ?
C12A C11A C10A . . 113.5(3) ?
C12A C11A H11A . . 108.9 ?
C12A C11A H11B . . 108.9 ?
N6A C12A C11A . . 178.5(6) ?
C10A C13A H13A . . 108.3 ?
C10A C13A C14A . . 115.1(3) ?
C14A C13A H13A . . 108.3 ?
C17A C13A C10A . . 114.8(3) ?
C17A C13A H13A . . 108.3 ?
C17A C13A C14A . . 101.7(3) ?
C13A C14A H14A . . 110.4 ?
C13A C14A H14B . . 110.4 ?
H14A C14A H14B . . 108.6 ?
C15A C14A C13A . . 106.7(3) ?
C15A C14A H14A . . 110.4 ?
C15A C14A H14B . . 110.4 ?
C14A C15A H15A . . 110.6 ?
C14A C15A H15B . . 110.6 ?
C14A C15A C16A . . 105.8(3) ?
H15A C15A H15B . . 108.7 ?
C16A C15A H15A . . 110.6 ?
C16A C15A H15B . . 110.6 ?
C15A C16A H16A . . 110.6 ?
C15A C16A H16B . . 110.6 ?
H16A C16A H16B . . 108.8 ?
C17A C16A C15A . . 105.6(3) ?
C17A C16A H16A . . 110.6 ?
C17A C16A H16B . . 110.6 ?
C13A C17A H17A . . 110.7 ?
C13A C17A H17B . . 110.7 ?
C16A C17A C13A . . 105.1(3) ?
C16A C17A H17A . . 110.7 ?
C16A C17A H17B . . 110.7 ?
H17A C17A H17B . . 108.8 ?
C1B N1B H1B . . 126.0 ?
C1B N1B C4B . . 108.0(3) ?
C4B N1B H1B . . 126.0 ?
N1B C1B H1BA . . 124.4 ?
C2B C1B N1B . . 111.2(3) ?
C2B C1B H1BA . . 124.4 ?
C5B N2B C4B . . 112.5(3) ?
C1B C2B H2B . . 126.8 ?
C1B C2B C3B . . 106.3(3) ?
C3B C2B H2B . . 126.8 ?
C5B N3B C6B . . 116.9(3) ?
C4B C3B C2B . . 106.0(3) ?
C6B C3B C2B . . 138.3(3) ?
C6B C3B C4B . . 115.6(3) ?
C8B N4B N5B . . 104.1(2) ?
N1B C4B C3B . . 108.4(3) ?
N2B C4B N1B . . 126.3(3) ?
N2B C4B C3B . . 125.2(3) ?
N4B N5B C10B . . 121.8(2) ?
C9B N5B N4B . . 111.8(2) ?
C9B N5B C10B . . 126.3(2) ?
N2B C5B N3B . . 129.3(3) ?
N2B C5B H5B . . 115.3 ?
N3B C5B H5B . . 115.3 ?
N3B C6B C3B . . 120.4(3) ?
N3B C6B C7B . . 116.8(3) ?
C3B C6B C7B . . 122.8(3) ?
C8B C7B C6B . . 128.6(3) ?
C9B C7B C6B . . 127.5(3) ?
C9B C7B C8B . . 103.8(3) ?
N4B C8B C7B . . 112.3(3) ?
N4B C8B H8B . . 123.9 ?
C7B C8B H8B . . 123.9 ?
N5B C9B C7B . . 108.0(3) ?
N5B C9B H9B . . 126.0 ?
C7B C9B H9B . . 126.0 ?
N5B C10B H10B . . 107.2 ?
N5B C10B C11B . . 110.5(3) ?
N5B C10B C13B . . 111.7(2) ?
C11B C10B H10B . . 107.2 ?
C13B C10B H10B . . 107.2 ?
C13B C10B C11B . . 112.5(2) ?
C10B C11B H11C . . 108.8 ?
C10B C11B H11D . . 108.8 ?
H11C C11B H11D . . 107.7 ?
C12B C11B C10B . . 113.9(3) ?
C12B C11B H11C . . 108.8 ?
C12B C11B H11D . . 108.8 ?
N6B C12B C11B . . 178.9(5) ?
C10B C13B H13B . . 109.3 ?
C10B C13B C14B . . 112.1(3) ?
C14B C13B H13B . . 109.3 ?
C17B C13B C10B . . 112.0(3) ?
C17B C13B H13B . . 109.3 ?
C17B C13B C14B . . 104.9(3) ?
C13B C14B H14C . . 110.5 ?
C13B C14B H14D . . 110.5 ?
H14C C14B H14D . . 108.7 ?
C15B C14B C13B . . 106.2(4) ?
C15B C14B H14C . . 110.5 ?
C15B C14B H14D . . 110.5 ?
C14B C15B H15C . . 110.1 ?
C14B C15B H15D . . 110.1 ?
C14B C15B C16B . . 108.2(4) ?
H15C C15B H15D . . 108.4 ?
C16B C15B H15C . . 110.1 ?
C16B C15B H15D . . 110.1 ?
C15B C16B H16C . . 110.4 ?
C15B C16B H16D . . 110.4 ?
H16C C16B H16D . . 108.6 ?
C17B C16B C15B . . 106.5(5) ?
C17B C16B H16C . . 110.4 ?
C17B C16B H16D . . 110.4 ?
C13B C17B H17C . . 110.0 ?
C13B C17B H17D . . 110.0 ?
C16B C17B C13B . . 108.4(4) ?
C16B C17B H17C . . 110.0 ?
C16B C17B H17D . . 110.0 ?
H17C C17B H17D . . 108.4 ?
C1C N1C H1C . . 125.4 ?
C4C N1C H1C . . 125.4 ?
C4C N1C C1C . . 109.1(3) ?
N1C C1C H1CA . . 124.6 ?
N1C C1C C2C . . 110.8(3) ?
C2C C1C H1CA . . 124.6 ?
C4C N2C C5C . . 111.3(3) ?
C1C C2C H2C . . 127.1 ?
C1C C2C C3C . . 105.8(3) ?
C3C C2C H2C . . 127.1 ?
C5C N3C C6C . . 119.1(3) ?
C2C C3C C4C . . 107.3(3) ?
C6C C3C C2C . . 137.3(3) ?
C6C C3C C4C . . 115.2(3) ?
C8C N4C N5C . . 103.3(3) ?
N1C C4C C3C . . 106.9(3) ?
N2C C4C N1C . . 126.1(3) ?
N2C C4C C3C . . 127.0(3) ?
N4C N5C C9C . . 113.2(2) ?
N4C N5C C10C . . 117.1(2) ?
C9C N5C C10C . . 129.7(3) ?
N2C C5C H5C . . 115.7 ?
N3C C5C N2C . . 128.5(4) ?
N3C C5C H5C . . 115.7 ?
N3C C6C C3C . . 118.6(3) ?
N3C C6C C7C . . 118.6(3) ?
C3C C6C C7C . . 122.8(3) ?
C8C C7C C6C . . 127.8(3) ?
C9C C7C C6C . . 128.4(3) ?
C9C C7C C8C . . 103.7(3) ?
N4C C8C C7C . . 112.8(3) ?
N4C C8C H8C . . 123.6 ?
C7C C8C H8C . . 123.6 ?
N5C C9C C7C . . 107.0(3) ?
N5C C9C H9C . . 126.5 ?
C7C C9C H9C . . 126.5 ?
N5C C10C H10C . . 107.0 ?
N5C C10C C11C . . 110.3(3) ?
N5C C10C C13C . . 112.8(3) ?
C11C C10C H10C . . 107.0 ?
C13C C10C H10C . . 107.0 ?
C13C C10C C11C . . 112.3(3) ?
C10C C11C H11E . . 109.6 ?
C10C C11C H11F . . 109.6 ?
H11E C11C H11F . . 108.1 ?
C12C C11C C10C . . 110.4(3) ?
C12C C11C H11E . . 109.6 ?
C12C C11C H11F . . 109.6 ?
N6C C12C C11C . . 175.2(5) ?
C10C C13C H13C . . 108.7 ?
C10C C13C C14C . . 112.7(3) ?
C14C C13C H13C . . 108.7 ?
C17C C13C C10C . . 114.1(3) ?
C17C C13C H13C . . 108.7 ?
C17C C13C C14C . . 103.6(3) ?
C13C C14C H14E . . 110.7 ?
C13C C14C H14F . . 110.7 ?
H14E C14C H14F . . 108.8 ?
C15C C14C C13C . . 105.4(3) ?
C15C C14C H14E . . 110.7 ?
C15C C14C H14F . . 110.7 ?
C14C C15C H15E . . 110.1 ?
C14C C15C H15F . . 110.1 ?
H15E C15C H15F . . 108.4 ?
C16C C15C C14C . . 107.9(3) ?
C16C C15C H15E . . 110.1 ?
C16C C15C H15F . . 110.1 ?
C15C C16C H16E . . 110.4 ?
C15C C16C H16F . . 110.4 ?
C15C C16C C17C . . 106.5(4) ?
H16E C16C H16F . . 108.6 ?
C17C C16C H16E . . 110.4 ?
C17C C16C H16F . . 110.4 ?
C13C C17C C16C . . 104.9(3) ?
C13C C17C H17E . . 110.8 ?
C13C C17C H17F . . 110.8 ?
C16C C17C H17E . . 110.8 ?
C16C C17C H17F . . 110.8 ?
H17E C17C H17F . . 108.8 ?
C1D N1D H1D . . 125.4 ?
C4D N1D H1D . . 125.4 ?
C4D N1D C1D . . 109.3(3) ?
N1D C1D H1DA . . 124.4 ?
C2D C1D N1D . . 111.3(4) ?
C2D C1D H1DA . . 124.4 ?
C4D N2D C5D . . 111.8(3) ?
C1D C2D H2D . . 127.5 ?
C1D C2D C3D . . 105.0(4) ?
C3D C2D H2D . . 127.5 ?
C5D N3D C6D . . 118.7(3) ?
C4D C3D C2D . . 108.1(3) ?
C6D C3D C2D . . 137.0(3) ?
C6D C3D C4D . . 114.8(3) ?
C8D N4D N5D . . 103.3(3) ?
N1D C4D C3D . . 106.3(3) ?
N2D C4D N1D . . 126.4(3) ?
N2D C4D C3D . . 127.2(3) ?
N4D N5D C10D . . 119.1(2) ?
C9D N5D N4D . . 113.0(3) ?
C9D N5D C10D . . 127.8(3) ?
N2D C5D H5D . . 116.1 ?
N3D C5D N2D . . 127.8(3) ?
N3D C5D H5D . . 116.1 ?
N3D C6D C3D . . 119.4(3) ?
N3D C6D C7D . . 117.1(3) ?
C3D C6D C7D . . 123.4(3) ?
C8D C7D C6D . . 129.6(3) ?
C9D C7D C6D . . 126.6(3) ?
C9D C7D C8D . . 103.8(3) ?
N4D C8D C7D . . 112.6(3) ?
N4D C8D H8D . . 123.7 ?
C7D C8D H8D . . 123.7 ?
N5D C9D C7D . . 107.3(3) ?
N5D C9D H9D . . 126.4 ?
C7D C9D H9D . . 126.4 ?
N5D C10D H10D . . 108.3 ?
N5D C10D C11D . . 110.2(2) ?
N5D C10D C13D . . 110.7(3) ?
C11D C10D H10D . . 108.3 ?
C13D C10D H10D . . 108.3 ?
C13D C10D C11D . . 110.9(2) ?
C10D C11D H11G . . 109.0 ?
C10D C11D H11H . . 109.0 ?
H11G C11D H11H . . 107.8 ?
C12D C11D C10D . . 112.9(3) ?
C12D C11D H11G . . 109.0 ?
C12D C11D H11H . . 109.0 ?
N6D C12D C11D . . 178.6(5) ?
C10D C13D H13D . . 108.7 ?
C10D C13D C14D . . 113.2(3) ?
C14D C13D H13D . . 108.7 ?
C17D C13D C10D . . 114.4(3) ?
C17D C13D H13D . . 108.7 ?
C17D C13D C14D . . 102.7(3) ?
C13D C14D H14G . . 110.6 ?
C13D C14D H14H . . 110.6 ?
H14G C14D H14H . . 108.8 ?
C15D C14D C13D . . 105.6(3) ?
C15D C14D H14G . . 110.6 ?
C15D C14D H14H . . 110.6 ?
C14D C15D H15G . . 110.4 ?
C14D C15D H15H . . 110.4 ?
H15G C15D H15H . . 108.6 ?
C16D C15D C14D . . 106.5(3) ?
C16D C15D H15G . . 110.4 ?
C16D C15D H15H . . 110.4 ?
C15D C16D H16G . . 110.4 ?
C15D C16D H16H . . 110.4 ?
H16G C16D H16H . . 108.6 ?
C17D C16D C15D . . 106.4(4) ?
C17D C16D H16G . . 110.4 ?
C17D C16D H16H . . 110.4 ?
C13D C17D H17G . . 110.5 ?
C13D C17D H17H . . 110.5 ?
C16D C17D C13D . . 106.2(3) ?
C16D C17D H17G . . 110.5 ?
C16D C17D H17H . . 110.5 ?
H17G C17D H17H . . 108.7 ?

loop_
_geom_bond_atom_site_label_1
_geom_bond_atom_site_label_2
_geom_bond_site_symmetry_2
_geom_bond_distance
_geom_bond_publ_flag
N1A H1A . 0.8600 ?
N1A C1A . 1.371(5) ?
N1A C4A . 1.359(5) ?
C1A H1AA . 0.9300 ?
C1A C2A . 1.358(5) ?
N2A C4A . 1.323(4) ?
N2A C5A . 1.336(5) ?
C2A H2A . 0.9300 ?
C2A C3A . 1.424(5) ?
N3A C5A . 1.336(5) ?
N3A C6A . 1.356(4) ?
C3A C4A . 1.419(4) ?
C3A C6A . 1.396(4) ?
N4A N5A . 1.355(4) ?
N4A C8A . 1.322(4) ?
N5A C9A . 1.348(4) ?
N5A C10A . 1.463(4) ?
C5A H5A . 0.9300 ?
N6A C12A . 1.126(7) ?
C6A C7A . 1.461(4) ?
C7A C8A . 1.407(4) ?
C7A C9A . 1.374(4) ?
C8A H8A . 0.9300 ?
C9A H9A . 0.9300 ?
C10A H10A . 0.9800 ?
C10A C11A . 1.536(5) ?
C10A C13A . 1.516(4) ?
C11A H11A . 0.9700 ?
C11A H11B . 0.9700 ?
C11A C12A . 1.459(6) ?
C13A H13A . 0.9800 ?
C13A C14A . 1.521(5) ?
C13A C17A . 1.515(4) ?
C14A H14A . 0.9700 ?
C14A H14B . 0.9700 ?
C14A C15A . 1.515(6) ?
C15A H15A . 0.9700 ?
C15A H15B . 0.9700 ?
C15A C16A . 1.523(7) ?
C16A H16A . 0.9700 ?
C16A H16B . 0.9700 ?
C16A C17A . 1.504(5) ?
C17A H17A . 0.9700 ?
C17A H17B . 0.9700 ?
N1B H1B . 0.8600 ?
N1B C1B . 1.359(5) ?
N1B C4B . 1.360(5) ?
C1B H1BA . 0.9300 ?
C1B C2B . 1.353(5) ?
N2B C4B . 1.340(5) ?
N2B C5B . 1.321(5) ?
C2B H2B . 0.9300 ?
C2B C3B . 1.430(5) ?
N3B C5B . 1.342(4) ?
N3B C6B . 1.346(4) ?
C3B C4B . 1.413(4) ?
C3B C6B . 1.396(4) ?
N4B N5B . 1.363(4) ?
N4B C8B . 1.326(4) ?
N5B C9B . 1.332(4) ?
N5B C10B . 1.467(4) ?
C5B H5B . 0.9300 ?
N6B C12B . 1.145(7) ?
C6B C7B . 1.465(4) ?
C7B C8B . 1.400(4) ?
C7B C9B . 1.373(4) ?
C8B H8B . 0.9300 ?
C9B H9B . 0.9300 ?
C10B H10B . 0.9800 ?
C10B C11B . 1.535(4) ?
C10B C13B . 1.526(4) ?
C11B H11C . 0.9700 ?
C11B H11D . 0.9700 ?
C11B C12B . 1.446(6) ?
C13B H13B . 0.9800 ?
C13B C14B . 1.531(5) ?
C13B C17B . 1.523(5) ?
C14B H14C . 0.9700 ?
C14B H14D . 0.9700 ?
C14B C15B . 1.502(8) ?
C15B H15C . 0.9700 ?
C15B H15D . 0.9700 ?
C15B C16B . 1.514(9) ?
C16B H16C . 0.9700 ?
C16B H16D . 0.9700 ?
C16B C17B . 1.438(7) ?
C17B H17C . 0.9700 ?
C17B H17D . 0.9700 ?
N1C H1C . 0.8600 ?
N1C C1C . 1.364(5) ?
N1C C4C . 1.353(4) ?
C1C H1CA . 0.9300 ?
C1C C2C . 1.364(6) ?
N2C C4C . 1.335(4) ?
N2C C5C . 1.339(5) ?
C2C H2C . 0.9300 ?
C2C C3C . 1.416(5) ?
N3C C5C . 1.329(5) ?
N3C C6C . 1.370(4) ?
C3C C4C . 1.428(4) ?
C3C C6C . 1.393(5) ?
N4C N5C . 1.346(4) ?
N4C C8C . 1.330(4) ?
N5C C9C . 1.348(4) ?
N5C C10C . 1.466(4) ?
C5C H5C . 0.9300 ?
N6C C12C . 1.123(5) ?
C6C C7C . 1.455(4) ?
C7C C8C . 1.407(5) ?
C7C C9C . 1.370(5) ?
C8C H8C . 0.9300 ?
C9C H9C . 0.9300 ?
C10C H10C . 0.9800 ?
C10C C11C . 1.539(5) ?
C10C C13C . 1.516(4) ?
C11C H11E . 0.9700 ?
C11C H11F . 0.9700 ?
C11C C12C . 1.461(5) ?
C13C H13C . 0.9800 ?
C13C C14C . 1.538(5) ?
C13C C17C . 1.514(5) ?
C14C H14E . 0.9700 ?
C14C H14F . 0.9700 ?
C14C C15C . 1.520(6) ?
C15C H15E . 0.9700 ?
C15C H15F . 0.9700 ?
C15C C16C . 1.489(8) ?
C16C H16E . 0.9700 ?
C16C H16F . 0.9700 ?
C16C C17C . 1.521(6) ?
C17C H17E . 0.9700 ?
C17C H17F . 0.9700 ?
N1D H1D . 0.8600 ?
N1D C1D . 1.365(6) ?
N1D C4D . 1.360(4) ?
C1D H1DA . 0.9300 ?
C1D C2D . 1.357(6) ?
N2D C4D . 1.323(4) ?
N2D C5D . 1.340(5) ?
C2D H2D . 0.9300 ?
C2D C3D . 1.428(5) ?
N3D C5D . 1.330(5) ?
N3D C6D . 1.362(4) ?
C3D C4D . 1.420(4) ?
C3D C6D . 1.384(5) ?
N4D N5D . 1.350(4) ?
N4D C8D . 1.333(5) ?
N5D C9D . 1.342(4) ?
N5D C10D . 1.464(4) ?
C5D H5D . 0.9300 ?
N6D C12D . 1.136(6) ?
C6D C7D . 1.472(4) ?
C7D C8D . 1.404(5) ?
C7D C9D . 1.371(5) ?
C8D H8D . 0.9300 ?
C9D H9D . 0.9300 ?
C10D H10D . 0.9800 ?
C10D C11D . 1.539(4) ?
C10D C13D . 1.525(4) ?
C11D H11G . 0.9700 ?
C11D H11H . 0.9700 ?
C11D C12D . 1.446(5) ?
C13D H13D . 0.9800 ?
C13D C14D . 1.527(4) ?
C13D C17D . 1.520(5) ?
C14D H14G . 0.9700 ?
C14D H14H . 0.9700 ?
C14D C15D . 1.523(5) ?
C15D H15G . 0.9700 ?
C15D H15H . 0.9700 ?
C15D C16D . 1.520(6) ?
C16D H16G . 0.9700 ?
C16D H16H . 0.9700 ?
C16D C17D . 1.507(6) ?
C17D H17G . 0.9700 ?
C17D H17H . 0.9700 ?

loop_
_geom_hbond_atom_site_label_D
_geom_hbond_atom_site_label_H
_geom_hbond_atom_site_label_A
_geom_hbond_site_symmetry_A
_geom_hbond_distance_DH
_geom_hbond_distance_HA
_geom_hbond_distance_DA
_geom_hbond_angle_DHA
_geom_hbond_publ_flag
N1A H1A N4A 2_547 0.86 2.08 2.935(4) 174.2 yes
N1B H1B N4B 2_756 0.86 2.12 2.965(4) 168.9 yes
N1C H1C N2D 1_545 0.86 2.09 2.947(4) 171.8 yes
N1D H1D N2C 1_565 0.86 2.14 2.994(4) 170.9 yes

loop_
_geom_torsion_atom_site_label_1
_geom_torsion_atom_site_label_2
_geom_torsion_atom_site_label_3
_geom_torsion_atom_site_label_4
_geom_torsion_site_symmetry_1
_geom_torsion_site_symmetry_2
_geom_torsion_site_symmetry_3
_geom_torsion_site_symmetry_4
_geom_torsion
_geom_torsion_publ_flag
N1A C1A C2A C3A . . . . 0.8(4) ?
C1A N1A C4A N2A . . . . 177.9(3) ?
C1A N1A C4A C3A . . . . 0.7(4) ?
C1A C2A C3A C4A . . . . -0.3(4) ?
C1A C2A C3A C6A . . . . -176.3(3) ?
C2A C3A C4A N1A . . . . -0.3(3) ?
C2A C3A C4A N2A . . . . -177.5(3) ?
C2A C3A C6A N3A . . . . 177.8(3) ?
C2A C3A C6A C7A . . . . 1.2(5) ?
N3A C6A C7A C8A . . . . -17.7(5) ?
N3A C6A C7A C9A . . . . 168.0(3) ?
C3A C6A C7A C8A . . . . 159.1(3) ?
C3A C6A C7A C9A . . . . -15.2(5) ?
N4A N5A C9A C7A . . . . -0.3(4) ?
N4A N5A C10A C11A . . . . -130.0(3) ?
N4A N5A C10A C13A . . . . 105.5(3) ?
C4A N1A C1A C2A . . . . -1.0(4) ?
C4A N2A C5A N3A . . . . 0.6(6) ?
C4A C3A C6A N3A . . . . 2.1(4) ?
C4A C3A C6A C7A . . . . -174.6(3) ?
N5A N4A C8A C7A . . . . 0.0(4) ?
N5A C10A C11A C12A . . . . 48.1(4) ?
N5A C10A C13A C14A . . . . -172.6(3) ?
N5A C10A C13A C17A . . . . -55.1(3) ?
C5A N2A C4A N1A . . . . -177.5(3) ?
C5A N2A C4A C3A . . . . -0.8(5) ?
C5A N3A C6A C3A . . . . -2.4(5) ?
C5A N3A C6A C7A . . . . 174.6(3) ?
C6A N3A C5A N2A . . . . 1.0(6) ?
C6A C3A C4A N1A . . . . 176.7(3) ?
C6A C3A C4A N2A . . . . -0.5(5) ?
C6A C7A C8A N4A . . . . -175.6(3) ?
C6A C7A C9A N5A . . . . 175.5(3) ?
C8A N4A N5A C9A . . . . 0.2(4) ?
C8A N4A N5A C10A . . . . -173.5(3) ?
C8A C7A C9A N5A . . . . 0.3(3) ?
C9A N5A C10A C11A . . . . 57.5(4) ?
C9A N5A C10A C13A . . . . -67.0(4) ?
C9A C7A C8A N4A . . . . -0.2(4) ?
C10A N5A C9A C7A . . . . 172.7(3) ?
C10A C13A C14A C15A . . . . 157.6(3) ?
C10A C13A C17A C16A . . . . -164.1(3) ?
C11A C10A C13A C14A . . . . 63.6(4) ?
C11A C10A C13A C17A . . . . -178.8(3) ?
C13A C10A C11A C12A . . . . 172.0(3) ?
C13A C14A C15A C16A . . . . -14.5(5) ?
C14A C13A C17A C16A . . . . -39.2(4) ?
C14A C15A C16A C17A . . . . -10.0(5) ?
C15A C16A C17A C13A . . . . 31.0(5) ?
C17A C13A C14A C15A . . . . 32.9(4) ?
N1B C1B C2B C3B . . . . -0.8(4) ?
C1B N1B C4B N2B . . . . -178.8(3) ?
C1B N1B C4B C3B . . . . -0.3(4) ?
C1B C2B C3B C4B . . . . 0.6(4) ?
C1B C2B C3B C6B . . . . 176.2(4) ?
C2B C3B C4B N1B . . . . -0.2(3) ?
C2B C3B C4B N2B . . . . 178.4(3) ?
C2B C3B C6B N3B . . . . -177.4(4) ?
C2B C3B C6B C7B . . . . -0.4(6) ?
N3B C6B C7B C8B . . . . 19.7(5) ?
N3B C6B C7B C9B . . . . -164.6(3) ?
C3B C6B C7B C8B . . . . -157.3(3) ?
C3B C6B C7B C9B . . . . 18.4(5) ?
N4B N5B C9B C7B . . . . -0.5(4) ?
N4B N5B C10B C11B . . . . 66.1(4) ?
N4B N5B C10B C13B . . . . -60.1(4) ?
C4B N1B C1B C2B . . . . 0.7(4) ?
C4B N2B C5B N3B . . . . -0.3(6) ?
C4B C3B C6B N3B . . . . -2.0(4) ?
C4B C3B C6B C7B . . . . 174.9(3) ?
N5B N4B C8B C7B . . . . 0.6(4) ?
N5B C10B C11B C12B . . . . 53.0(4) ?
N5B C10B C13B C14B . . . . -169.6(3) ?
N5B C10B C13B C17B . . . . -52.0(4) ?
C5B N2B C4B N1B . . . . 177.9(3) ?
C5B N2B C4B C3B . . . . -0.5(5) ?
C5B N3B C6B C3B . . . . 1.4(4) ?
C5B N3B C6B C7B . . . . -175.7(3) ?
C6B N3B C5B N2B . . . . -0.1(6) ?
C6B C3B C4B N1B . . . . -177.0(3) ?
C6B C3B C4B N2B . . . . 1.6(5) ?
C6B C7B C8B N4B . . . . 175.7(3) ?
C6B C7B C9B N5B . . . . -175.8(3) ?
C8B N4B N5B C9B . . . . 0.0(4) ?
C8B N4B N5B C10B . . . . 175.8(3) ?
C8B C7B C9B N5B . . . . 0.8(3) ?
C9B N5B C10B C11B . . . . -118.7(3) ?
C9B N5B C10B C13B . . . . 115.2(3) ?
C9B C7B C8B N4B . . . . -0.9(4) ?
C10B N5B C9B C7B . . . . -176.2(3) ?
C10B C13B C14B C15B . . . . 134.5(5) ?
C10B C13B C17B C16B . . . . -145.1(5) ?
C11B C10B C13B C14B . . . . 65.4(4) ?
C11B C10B C13B C17B . . . . -177.1(3) ?
C13B C10B C11B C12B . . . . 178.7(3) ?
C13B C14B C15B C16B . . . . 1.3(8) ?
C14B C13B C17B C16B . . . . -23.3(5) ?
C14B C15B C16B C17B . . . . -15.9(9) ?
C15B C16B C17B C13B . . . . 24.3(7) ?
C17B C13B C14B C15B . . . . 12.8(6) ?
N1C C1C C2C C3C . . . . -1.0(5) ?
C1C N1C C4C N2C . . . . 177.8(3) ?
C1C N1C C4C C3C . . . . -1.4(4) ?
C1C C2C C3C C4C . . . . 0.1(4) ?
C1C C2C C3C C6C . . . . 176.0(4) ?
C2C C3C C4C N1C . . . . 0.8(4) ?
C2C C3C C4C N2C . . . . -178.4(3) ?
C2C C3C C6C N3C . . . . 178.8(4) ?
C2C C3C C6C C7C . . . . -3.7(6) ?
N3C C6C C7C C8C . . . . 160.4(3) ?
N3C C6C C7C C9C . . . . -16.5(5) ?
C3C C6C C7C C8C . . . . -17.1(5) ?
C3C C6C C7C C9C . . . . 166.0(3) ?
N4C N5C C9C C7C . . . . -1.9(4) ?
N4C N5C C10C C11C . . . . -116.9(3) ?
N4C N5C C10C C13C . . . . 116.7(3) ?
C4C N1C C1C C2C . . . . 1.6(5) ?
C4C N2C C5C N3C . . . . -3.7(5) ?
C4C C3C C6C N3C . . . . -5.5(4) ?
C4C C3C C6C C7C . . . . 172.0(3) ?
N5C N4C C8C C7C . . . . -0.7(4) ?
N5C C10C C11C C12C . . . . 47.8(4) ?
N5C C10C C13C C14C . . . . -166.6(3) ?
N5C C10C C13C C17C . . . . -48.9(4) ?
C5C N2C C4C N1C . . . . -179.3(3) ?
C5C N2C C4C C3C . . . . -0.3(4) ?
C5C N3C C6C C3C . . . . 2.4(5) ?
C5C N3C C6C C7C . . . . -175.2(3) ?
C6C N3C C5C N2C . . . . 2.8(6) ?
C6C C3C C4C N1C . . . . -176.1(3) ?
C6C C3C C4C N2C . . . . 4.7(5) ?
C6C C7C C8C N4C . . . . -177.9(3) ?
C6C C7C C9C N5C . . . . 178.7(3) ?
C8C N4C N5C C9C . . . . 1.6(4) ?
C8C N4C N5C C10C . . . . 179.7(3) ?
C8C C7C C9C N5C . . . . 1.3(3) ?
C9C N5C C10C C11C . . . . 60.9(4) ?
C9C N5C C10C C13C . . . . -65.5(4) ?
C9C C7C C8C N4C . . . . -0.4(4) ?
C10C N5C C9C C7C . . . . -179.7(3) ?
C10C C13C C14C C15C . . . . 153.0(3) ?
C10C C13C C17C C16C . . . . -157.6(4) ?
C11C C10C C13C C14C . . . . 68.0(4) ?
C11C C10C C13C C17C . . . . -174.2(3) ?
C13C C10C C11C C12C . . . . 174.5(3) ?
C13C C14C C15C C16C . . . . -12.7(5) ?
C14C C13C C17C C16C . . . . -34.7(5) ?
C14C C15C C16C C17C . . . . -8.9(6) ?
C15C C16C C17C C13C . . . . 27.4(6) ?
C17C C13C C14C C15C . . . . 29.2(4) ?
N1D C1D C2D C3D . . . . 0.4(5) ?
C1D N1D C4D N2D . . . . -178.4(3) ?
C1D N1D C4D C3D . . . . 0.8(4) ?
C1D C2D C3D C4D . . . . 0.1(4) ?
C1D C2D C3D C6D . . . . -176.5(4) ?
C2D C3D C4D N1D . . . . -0.5(4) ?
C2D C3D C4D N2D . . . . 178.7(3) ?
C2D C3D C6D N3D . . . . -178.4(4) ?
C2D C3D C6D C7D . . . . 3.5(6) ?
N3D C6D C7D C8D . . . . -158.4(3) ?
N3D C6D C7D C9D . . . . 17.1(5) ?
C3D C6D C7D C8D . . . . 19.6(5) ?
C3D C6D C7D C9D . . . . -164.9(3) ?
N4D N5D C9D C7D . . . . 1.0(4) ?
N4D N5D C10D C11D . . . . 57.4(4) ?
N4D N5D C10D C13D . . . . -65.7(4) ?
C4D N1D C1D C2D . . . . -0.8(5) ?
C4D N2D C5D N3D . . . . 3.6(5) ?
C4D C3D C6D N3D . . . . 5.1(4) ?
C4D C3D C6D C7D . . . . -172.9(3) ?
N5D N4D C8D C7D . . . . 1.1(5) ?
N5D C10D C11D C12D . . . . 52.5(4) ?
N5D C10D C13D C14D . . . . -175.6(3) ?
N5D C10D C13D C17D . . . . -58.4(3) ?
C5D N2D C4D N1D . . . . 178.7(3) ?
C5D N2D C4D C3D . . . . -0.3(5) ?
C5D N3D C6D C3D . . . . -2.5(5) ?
C5D N3D C6D C7D . . . . 175.6(3) ?
C6D N3D C5D N2D . . . . -2.3(6) ?
C6D C3D C4D N1D . . . . 176.9(3) ?
C6D C3D C4D N2D . . . . -3.9(5) ?
C6D C7D C8D N4D . . . . 175.7(4) ?
C6D C7D C9D N5D . . . . -176.7(3) ?
C8D N4D N5D C9D . . . . -1.3(4) ?
C8D N4D N5D C10D . . . . 177.1(3) ?
C8D C7D C9D N5D . . . . -0.2(4) ?
C9D N5D C10D C11D . . . . -124.5(3) ?
C9D N5D C10D C13D . . . . 112.5(3) ?
C9D C7D C8D N4D . . . . -0.6(4) ?
C10D N5D C9D C7D . . . . -177.2(3) ?
C10D C13D C14D C15D . . . . 157.6(3) ?
C10D C13D C17D C16D . . . . -157.8(3) ?
C11D C10D C13D C14D . . . . 61.8(3) ?
C11D C10D C13D C17D . . . . 179.0(3) ?
C13D C10D C11D C12D . . . . 175.5(3) ?
C13D C14D C15D C16D . . . . -20.4(4) ?
C14D C13D C17D C16D . . . . -34.7(4) ?
C14D C15D C16D C17D . . . . -1.1(5) ?
C15D C16D C17D C13D . . . . 22.5(5) ?
C17D C13D C14D C15D . . . . 33.6(4) ?

_cod_database_fobs_code 2023209
